data_2223365
loop_
_publ_author_name
'Badgett, Ansonia H.'
'Gray, Danielle L.'
'Shelby, Quinetta D.'

_publ_section_title
Dichlorido{[(diphenylphosphino)methyl]bis(2-methylphenyl)phosphine-\k^2^<i>P</i>,<i>P</i>'}palladium(II)
_journal_coeditor_code EZ2183
_journal_issue 10
_journal_name_full 'Acta Crystallographica Section E'
_journal_page_first m1233
_journal_page_last m1234
_journal_paper_doi 10.1107/S1600536809036678
_journal_volume 65
_journal_year 2009
_chemical_formula_iupac '[Pd Cl2 (C27 H26 P2)]'
_chemical_formula_moiety 'C27 H26 Cl2 P2 Pd'
_chemical_formula_sum 'C27 H26 Cl2 P2 Pd'
_chemical_formula_weight 589.72
_chemical_name_systematic
;
Dichlorido{[(diphenylphosphino)methyl]bis(2-methylphenyl)phosphine-
\k^2^<i>P</i>,<i>P</i>'}palladium(II)
;
_space_group_IT_number 14
_symmetry_cell_setting monoclinic
_symmetry_space_group_name_Hall '-P 2ybc'
_symmetry_space_group_name_H-M 'P 1 21/c 1'
_atom_sites_solution_hydrogens geom
_atom_sites_solution_primary direct
_atom_sites_solution_secondary difmap
_audit_creation_method SHELXL-97
_cell_angle_alpha 90.00
_cell_angle_beta 90.446(3)
_cell_angle_gamma 90.00
_cell_formula_units_Z 8
_cell_length_a 17.8761(10)
_cell_length_b 16.7568(9)
_cell_length_c 16.9407(9)
_cell_measurement_reflns_used 9741
_cell_measurement_temperature 193(2)
_cell_measurement_theta_max 27.13
_cell_measurement_theta_min 2.43
_cell_volume 5074.4(5)
_computing_cell_refinement 'SAINT (Bruker, 2005)'
_computing_data_collection 'APEX2 (Bruker, 2004)'
_computing_data_reduction
;
SAINT (Bruker, 2005), XPREP  (Bruker, 2005) and SADABS (Bruker,
2007)
;
_computing_molecular_graphics
;
SHELXTL  (Sheldrick, 2008) and CrystalMaker (CrystalMaker, 1994)
;
_computing_publication_material 'XCIF (Bruker, 2005)'
_computing_structure_refinement 'SHELXTL (Sheldrick, 2008)'
_computing_structure_solution 'SHELXTL (Sheldrick, 2008)'
_diffrn_ambient_temperature 193(2)
_diffrn_measured_fraction_theta_full 0.997
_diffrn_measured_fraction_theta_max 0.997
_diffrn_measurement_device 'Bruker Kappa APEXII CCD'
_diffrn_measurement_method 'profile data from \f and \w scans'
_diffrn_radiation_monochromator graphite
_diffrn_radiation_source 'fine-focus sealed tube'
_diffrn_radiation_type MoK\a
_diffrn_radiation_wavelength 0.71073
_diffrn_reflns_av_R_equivalents 0.0371
_diffrn_reflns_av_sigmaI/netI 0.0183
_diffrn_reflns_limit_h_max 21
_diffrn_reflns_limit_h_min -20
_diffrn_reflns_limit_k_max 20
_diffrn_reflns_limit_k_min -20
_diffrn_reflns_limit_l_max 20
_diffrn_reflns_limit_l_min -20
_diffrn_reflns_number 83307
_diffrn_reflns_theta_full 25.43
_diffrn_reflns_theta_max 25.43
_diffrn_reflns_theta_min 1.67
_exptl_absorpt_coefficient_mu 1.082
_exptl_absorpt_correction_T_max 0.8014
_exptl_absorpt_correction_T_min 0.7275
_exptl_absorpt_correction_type integration
_exptl_absorpt_process_details '(SHELXTL/XPREP; Bruker, 2005)'
_exptl_crystal_colour yellow
_exptl_crystal_density_diffrn 1.544
_exptl_crystal_description prism
_exptl_crystal_F_000 2384
_exptl_crystal_size_max 0.300
_exptl_crystal_size_mid 0.278
_exptl_crystal_size_min 0.257
_refine_diff_density_max 0.661
_refine_diff_density_min -0.472
_refine_ls_extinction_method none
_refine_ls_goodness_of_fit_ref 1.260
_refine_ls_hydrogen_treatment constr
_refine_ls_matrix_type full
_refine_ls_number_parameters 702
_refine_ls_number_reflns 9350
_refine_ls_number_restraints 469
_refine_ls_restrained_S_all 1.278
_refine_ls_R_factor_all 0.0354
_refine_ls_R_factor_gt 0.0301
_refine_ls_shift/su_max 0.006
_refine_ls_shift/su_mean 0.000
_refine_ls_structure_factor_coef Fsqd
_refine_ls_weighting_details 'calc w=1/[\s^2^(Fo^2^)+(0.0262P)^2^+5.0000P] where P=(Fo^2^+2Fc^2^)/3'
_refine_ls_weighting_scheme calc
_refine_ls_wR_factor_gt 0.0718
_refine_ls_wR_factor_ref 0.0739
_reflns_number_gt 8400
_reflns_number_total 9350
_reflns_threshold_expression >2sigma(I)
_cod_data_source_file ez2183.cif
_cod_data_source_block I
_cod_depositor_comments
;
The following automatic conversions were performed:
'_symmetry_cell_setting' value 'Monoclinic' changed to 'monoclinic'
according to '/home/saulius/struct/CIF-dictionaries/cif_core.dic'
dictionary named 'cif_core.dic' version 2.4.1 from 2010-06-29.

Automatic conversion script
Id: cif_fix_enum 1527 2010-12-29 10:47:43Z saulius 

The following automatic conversions were performed:

'_symmetry_cell_setting' value 'Monoclinic' changed to 'monoclinic'
according to /home/saulius/struct/CIF-dictionaries/cif_core.dic
dictionary named 'cif_core.dic' version 2.4.1 from 2010-06-29.

Automatic conversion script
Id: cif_fix_values 1715 2011-07-08 13:25:40Z adriana 
;
_cod_original_sg_symbol_H-M 'P2(1)/c  '
_cod_database_code 2223365
_cod_database_fobs_code 2223365

loop_
_symmetry_equiv_pos_as_xyz
'x, y, z'
'-x, y+1/2, -z+1/2'
'-x, -y, -z'
'x, -y-1/2, z-1/2'

loop_
_atom_site_type_symbol
_atom_site_label
_atom_site_fract_x
_atom_site_fract_y
_atom_site_fract_z
_atom_site_U_iso_or_equiv
_atom_site_adp_type
_atom_site_calc_flag
_atom_site_refinement_flags
_atom_site_occupancy
_atom_site_disorder_assembly
_atom_site_disorder_group
Pd Pd1 -0.003487(12) 0.267501(13) 0.482122(12) 0.02435(6) Uani d . 1 A .
P P1 0.08444(4) 0.21236(4) 0.56213(4) 0.02565(16) Uani d D 1 . .
P P2 -0.04231(4) 0.28693(4) 0.60477(4) 0.02460(16) Uani d . 1 A .
Cl Cl1 0.04979(5) 0.24648(5) 0.35578(4) 0.03729(18) Uani d . 1 . .
Cl Cl2 -0.11120(4) 0.32869(5) 0.42864(5) 0.04003(19) Uani d . 1 . .
C C1 0.1820(3) 0.2426(6) 0.5586(6) 0.0332(16) Uani d PDU 0.58(2) A 1
C C2 0.2345(4) 0.2155(5) 0.6137(5) 0.0372(16) Uani d PDU 0.58(2) A 1
C C3 0.3084(4) 0.2406(6) 0.6049(7) 0.048(2) Uani d PDU 0.58(2) A 1
H H3 0.3456 0.2234 0.6416 0.058 Uiso calc PR 0.58(2) A 1
C C4 0.3277(5) 0.2894(8) 0.5444(7) 0.053(2) Uani d PDU 0.58(2) A 1
H H4 0.3786 0.3046 0.5392 0.063 Uiso calc PR 0.58(2) A 1
C C5 0.2770(6) 0.3175(7) 0.4908(6) 0.052(2) Uani d PDU 0.58(2) A 1
H H5 0.2918 0.3526 0.4498 0.063 Uiso calc PR 0.58(2) A 1
C C6 0.2030(5) 0.2932(7) 0.4977(7) 0.0425(19) Uani d PDU 0.58(2) A 1
H H6 0.1666 0.3113 0.4607 0.051 Uiso calc PR 0.58(2) A 1
C C7 0.2183(4) 0.1629(5) 0.6826(5) 0.0378(18) Uani d PDU 0.58(2) A 1
H H7A 0.1811 0.1886 0.7164 0.057 Uiso calc PR 0.58(2) A 1
H H7B 0.2644 0.1538 0.7129 0.057 Uiso calc PR 0.58(2) A 1
H H7C 0.1987 0.1117 0.6637 0.057 Uiso calc PR 0.58(2) A 1
C C1B 0.1795(4) 0.2485(8) 0.5497(8) 0.033(2) Uani d PDU 0.42(2) A 2
C C2B 0.2402(6) 0.2222(7) 0.5947(8) 0.039(2) Uani d PDU 0.42(2) A 2
C C3B 0.3100(6) 0.2564(7) 0.5810(9) 0.045(2) Uani d PDU 0.42(2) A 2
H H3B 0.3523 0.2395 0.6110 0.054 Uiso calc PR 0.42(2) A 2
C C4B 0.3181(7) 0.3139(9) 0.5247(9) 0.048(2) Uani d PDU 0.42(2) A 2
H H4B 0.3663 0.3359 0.5158 0.057 Uiso calc PR 0.42(2) A 2
C C5B 0.2591(7) 0.3407(8) 0.4811(8) 0.042(2) Uani d PDU 0.42(2) A 2
H H5B 0.2658 0.3815 0.4429 0.050 Uiso calc PR 0.42(2) A 2
C C6B 0.1889(7) 0.3078(9) 0.4931(9) 0.036(2) Uani d PDU 0.42(2) A 2
H H6B 0.1473 0.3258 0.4627 0.043 Uiso calc PR 0.42(2) A 2
C C7B 0.2347(6) 0.1602(8) 0.6572(9) 0.049(2) Uani d PDU 0.42(2) A 2
H H7D 0.2828 0.1556 0.6850 0.074 Uiso calc PR 0.42(2) A 2
H H7E 0.2219 0.1088 0.6331 0.074 Uiso calc PR 0.42(2) A 2
H H7F 0.1958 0.1753 0.6948 0.074 Uiso calc PR 0.42(2) A 2
C C8 0.07714(16) 0.10450(18) 0.57255(18) 0.0312(7) Uani d . 1 A .
C C9 0.10714(17) 0.05362(19) 0.51544(19) 0.0355(7) Uani d . 1 . .
C C10 0.0951(2) -0.0281(2) 0.5250(2) 0.0457(9) Uani d . 1 A .
H H10 0.1140 -0.0638 0.4864 0.055 Uiso calc R 1 . .
C C11 0.0573(2) -0.0584(2) 0.5875(3) 0.0521(10) Uani d . 1 . .
H H11 0.0499 -0.1144 0.5916 0.063 Uiso calc R 1 A .
C C12 0.0297(2) -0.0090(2) 0.6445(2) 0.0502(9) Uani d . 1 A .
H H12 0.0042 -0.0302 0.6887 0.060 Uiso calc R 1 . .
C C13 0.03945(19) 0.07127(18) 0.6368(2) 0.0405(8) Uani d . 1 . .
H H13 0.0200 0.1057 0.6762 0.049 Uiso calc R 1 A .
C C14 0.1503(2) 0.0829(2) 0.4460(2) 0.0465(9) Uani d . 1 A .
H H14A 0.1231 0.1269 0.4208 0.070 Uiso calc R 1 . .
H H14B 0.1565 0.0393 0.4081 0.070 Uiso calc R 1 . .
H H14C 0.1996 0.1016 0.4637 0.070 Uiso calc R 1 . .
C C15 0.04670(16) 0.26069(16) 0.65182(16) 0.0273(6) Uani d . 1 A .
H H15A 0.0409 0.2231 0.6965 0.033 Uiso calc R 1 . .
H H15B 0.0760 0.3080 0.6686 0.033 Uiso calc R 1 . .
C C16 -0.11518(16) 0.22124(17) 0.63808(17) 0.0270(6) Uani d . 1 . .
C C17 -0.17584(18) 0.2076(2) 0.58852(19) 0.0377(7) Uani d . 1 A .
H H17 -0.1784 0.2327 0.5383 0.045 Uiso calc R 1 . .
C C18 -0.2327(2) 0.1573(2) 0.6124(2) 0.0505(10) Uani d . 1 . .
H H18 -0.2753 0.1496 0.5794 0.061 Uiso calc R 1 A .
C C19 -0.2277(2) 0.1185(2) 0.6839(2) 0.0477(9) Uani d . 1 A .
H H19 -0.2660 0.0826 0.6992 0.057 Uiso calc R 1 . .
C C20 -0.1676(2) 0.1314(2) 0.7332(2) 0.0430(8) Uani d . 1 . .
H H20 -0.1646 0.1042 0.7823 0.052 Uiso calc R 1 A .
C C21 -0.11141(18) 0.1838(2) 0.71164(18) 0.0356(7) Uani d . 1 A .
H H21 -0.0707 0.1942 0.7466 0.043 Uiso calc R 1 . .
C C22 -0.06719(17) 0.38759(18) 0.63035(17) 0.0294(6) Uani d . 1 . .
C C23 -0.0217(2) 0.4501(2) 0.6063(2) 0.0433(8) Uani d . 1 A .
H H23 0.0230 0.4393 0.5783 0.052 Uiso calc R 1 . .
C C24 -0.0414(2) 0.5281(2) 0.6231(2) 0.0510(9) Uani d . 1 . .
H H24 -0.0095 0.5706 0.6077 0.061 Uiso calc R 1 A .
C C25 -0.1066(2) 0.5444(2) 0.6616(2) 0.0505(9) Uani d . 1 A .
H H25 -0.1205 0.5982 0.6717 0.061 Uiso calc R 1 . .
C C26 -0.1520(2) 0.4832(2) 0.6855(3) 0.0575(11) Uani d . 1 . .
H H26 -0.1971 0.4949 0.7125 0.069 Uiso calc R 1 A .
C C27 -0.1326(2) 0.4046(2) 0.6708(2) 0.0460(9) Uani d . 1 A .
H H27 -0.1639 0.3625 0.6884 0.055 Uiso calc R 1 . .
Pd Pd2 0.488381(12) 0.480723(13) 0.266672(13) 0.02681(7) Uani d . 1 B .
P P3 0.55839(4) 0.58234(4) 0.21988(4) 0.02569(16) Uani d . 1 B .
P P4 0.42890(4) 0.59234(5) 0.29718(4) 0.02862(17) Uani d D 1 . .
Cl Cl3 0.56527(5) 0.37017(5) 0.23698(5) 0.0431(2) Uani d . 1 . .
Cl Cl4 0.39319(5) 0.39998(6) 0.31809(6) 0.0586(3) Uani d . 1 . .
C C28 0.54532(16) 0.60223(19) 0.11524(18) 0.0347(7) Uani d . 1 . .
C C29 0.58273(19) 0.5576(2) 0.0591(2) 0.0418(8) Uani d . 1 B .
C C30 0.5684(2) 0.5757(2) -0.0217(2) 0.0530(10) Uani d . 1 . .
H H30 0.5937 0.5467 -0.0616 0.064 Uiso calc R 1 B .
C C31 0.5194(3) 0.6337(3) -0.0426(2) 0.0617(12) Uani d . 1 B .
H H31 0.5105 0.6440 -0.0970 0.074 Uiso calc R 1 . .
C C32 0.4827(2) 0.6775(3) 0.0124(2) 0.0603(11) Uani d . 1 . .
H H32 0.4485 0.7181 -0.0031 0.072 Uiso calc R 1 B .
C C33 0.4957(2) 0.6623(2) 0.08936(19) 0.0497(9) Uani d . 1 B .
H H33 0.4703 0.6934 0.1277 0.060 Uiso calc R 1 . .
C C34 0.6361(2) 0.4946(2) 0.0783(2) 0.0529(10) Uani d . 1 . .
H H34A 0.6162 0.4615 0.1209 0.079 Uiso calc R 1 B .
H H34B 0.6835 0.5186 0.0955 0.079 Uiso calc R 1 . .
H H34C 0.6445 0.4615 0.0316 0.079 Uiso calc R 1 . .
C C35 0.65584(16) 0.58542(18) 0.25143(18) 0.0307(7) Uani d . 1 . .
C C36 0.70975(19) 0.6366(2) 0.2212(2) 0.0391(8) Uani d . 1 B .
C C37 0.78383(19) 0.6289(2) 0.2510(2) 0.0480(9) Uani d . 1 . .
H H37 0.8226 0.6612 0.2301 0.058 Uiso calc R 1 B .
C C38 0.7998(2) 0.5756(2) 0.3093(2) 0.0524(10) Uani d . 1 B .
H H38 0.8499 0.5714 0.3279 0.063 Uiso calc R 1 . .
C C39 0.7466(2) 0.5281(2) 0.3418(2) 0.0503(9) Uani d . 1 . .
H H39 0.7588 0.4929 0.3840 0.060 Uiso calc R 1 B .
C C40 0.67476(18) 0.5321(2) 0.3125(2) 0.0386(7) Uani d . 1 B .
H H40 0.6373 0.4983 0.3338 0.046 Uiso calc R 1 . .
C C41 0.6961(2) 0.6991(3) 0.1625(3) 0.0609(11) Uani d . 1 . .
H H41A 0.6526 0.7309 0.1781 0.091 Uiso calc R 1 B .
H H41B 0.6863 0.6745 0.1109 0.091 Uiso calc R 1 . .
H H41C 0.7401 0.7337 0.1591 0.091 Uiso calc R 1 . .
C C42 0.50777(17) 0.65964(18) 0.27665(17) 0.0318(7) Uani d . 1 B .
H H42A 0.5349 0.6768 0.3249 0.038 Uiso calc R 1 . .
H H42B 0.4933 0.7065 0.2443 0.038 Uiso calc R 1 . .
C C43 0.4046(2) 0.60883(11) 0.3993(2) 0.0342(9) Uani d PDU 0.838(9) B 1
C C44 0.3333(3) 0.6318(3) 0.4212(2) 0.0477(12) Uani d PDU 0.838(9) B 1
H H44 0.2956 0.6395 0.3821 0.057 Uiso calc PR 0.838(9) B 1
C C45 0.3168(3) 0.6437(3) 0.5005(3) 0.0557(15) Uani d PDU 0.838(9) B 1
H H45 0.2678 0.6588 0.5158 0.067 Uiso calc PR 0.838(9) B 1
C C46 0.3716(3) 0.6337(2) 0.5561(2) 0.0484(13) Uani d PDU 0.838(9) B 1
H H46 0.3606 0.6430 0.6101 0.058 Uiso calc PR 0.838(9) B 1
C C47 0.4423(3) 0.6103(3) 0.5352(2) 0.0474(12) Uani d PDU 0.838(9) B 1
H H47 0.4797 0.6032 0.5748 0.057 Uiso calc PR 0.838(9) B 1
C C48 0.4594(3) 0.5970(3) 0.4567(3) 0.0421(10) Uani d PDU 0.838(9) B 1
H H48 0.5081 0.5801 0.4423 0.050 Uiso calc PR 0.838(9) B 1
C C43B 0.3923(12) 0.6025(5) 0.3961(7) 0.041(3) Uani d PDU 0.162(9) B 2
C C44B 0.3159(11) 0.5970(13) 0.4095(9) 0.043(3) Uani d PDU 0.162(9) B 2
H H44B 0.2826 0.5878 0.3665 0.052 Uiso calc PR 0.162(9) B 2
C C45B 0.2882(11) 0.6049(15) 0.4854(10) 0.050(3) Uani d PDU 0.162(9) B 2
H H45B 0.2359 0.6010 0.4944 0.060 Uiso calc PR 0.162(9) B 2
C C46B 0.3361(14) 0.6182(11) 0.5473(10) 0.050(3) Uani d PDU 0.162(9) B 2
H H46B 0.3169 0.6237 0.5991 0.060 Uiso calc PR 0.162(9) B 2
C C47B 0.4113(14) 0.6237(13) 0.5349(10) 0.047(3) Uani d PDU 0.162(9) B 2
H H47B 0.4441 0.6330 0.5783 0.057 Uiso calc PR 0.162(9) B 2
C C48B 0.4406(12) 0.6158(12) 0.4593(11) 0.044(3) Uani d PDU 0.162(9) B 2
H H48B 0.4930 0.6195 0.4512 0.052 Uiso calc PR 0.162(9) B 2
C C49 0.35162(16) 0.61621(19) 0.23292(17) 0.0313(7) Uani d . 1 B .
C C50 0.32022(19) 0.5565(2) 0.1869(2) 0.0418(8) Uani d . 1 . .
H H50 0.3380 0.5032 0.1912 0.050 Uiso calc R 1 B .
C C51 0.2627(2) 0.5748(2) 0.1346(2) 0.0537(10) Uani d . 1 B .
H H51 0.2412 0.5343 0.1024 0.064 Uiso calc R 1 . .
C C52 0.2368(2) 0.6517(3) 0.1295(2) 0.0527(10) Uani d . 1 . .
H H52 0.1971 0.6638 0.0939 0.063 Uiso calc R 1 B .
C C53 0.2674(2) 0.7115(2) 0.1749(2) 0.0465(9) Uani d . 1 B .
H H53 0.2489 0.7645 0.1705 0.056 Uiso calc R 1 . .
C C54 0.32488(19) 0.6945(2) 0.2270(2) 0.0424(8) Uani d . 1 . .
H H54 0.3462 0.7356 0.2585 0.051 Uiso calc R 1 B .

loop_
_atom_site_aniso_label
_atom_site_aniso_U_11
_atom_site_aniso_U_22
_atom_site_aniso_U_33
_atom_site_aniso_U_12
_atom_site_aniso_U_13
_atom_site_aniso_U_23
Pd1 0.02804(12) 0.02685(12) 0.01816(11) -0.00370(9) 0.00142(8) -0.00013(8)
P1 0.0263(4) 0.0273(4) 0.0233(4) -0.0031(3) 0.0014(3) -0.0008(3)
P2 0.0238(4) 0.0290(4) 0.0211(3) -0.0058(3) 0.0023(3) -0.0014(3)
Cl1 0.0511(5) 0.0393(4) 0.0215(3) 0.0050(4) 0.0079(3) 0.0004(3)
Cl2 0.0319(4) 0.0551(5) 0.0330(4) -0.0009(4) -0.0036(3) 0.0092(4)
C1 0.030(3) 0.033(3) 0.037(3) -0.004(3) 0.009(3) -0.009(3)
C2 0.030(3) 0.043(3) 0.039(4) 0.000(2) 0.003(2) -0.013(3)
C3 0.034(3) 0.060(4) 0.049(5) -0.002(3) 0.005(3) -0.011(3)
C4 0.036(3) 0.065(5) 0.058(5) -0.008(3) 0.007(3) -0.009(4)
C5 0.044(4) 0.058(5) 0.055(4) -0.009(4) 0.013(3) -0.001(4)
C6 0.038(3) 0.049(4) 0.041(3) -0.007(3) 0.010(3) -0.007(3)
C7 0.029(3) 0.047(3) 0.037(4) 0.005(3) -0.002(3) -0.003(3)
C1B 0.028(3) 0.038(4) 0.032(4) -0.005(3) 0.006(3) -0.012(3)
C2B 0.033(3) 0.046(4) 0.039(4) -0.002(3) 0.007(3) -0.014(3)
C3B 0.033(3) 0.057(4) 0.045(5) -0.006(3) 0.005(4) -0.010(4)
C4B 0.034(4) 0.057(5) 0.052(5) -0.011(4) 0.011(4) -0.008(4)
C5B 0.037(4) 0.042(5) 0.046(4) -0.010(4) 0.016(4) -0.009(4)
C6B 0.032(4) 0.039(4) 0.037(4) -0.005(3) 0.011(3) -0.010(3)
C7B 0.040(4) 0.059(4) 0.049(5) 0.003(4) -0.001(4) -0.010(4)
C8 0.0303(15) 0.0284(16) 0.0348(16) -0.0030(13) -0.0090(13) 0.0020(13)
C9 0.0317(16) 0.0336(17) 0.0411(18) 0.0027(13) -0.0133(14) -0.0029(14)
C10 0.045(2) 0.0321(18) 0.060(2) 0.0054(15) -0.0196(18) -0.0081(17)
C11 0.048(2) 0.0297(18) 0.079(3) -0.0077(16) -0.023(2) 0.0061(19)
C12 0.051(2) 0.042(2) 0.057(2) -0.0136(17) -0.0108(18) 0.0180(18)
C13 0.0424(19) 0.0363(18) 0.0427(19) -0.0055(15) -0.0046(15) 0.0062(15)
C14 0.054(2) 0.040(2) 0.046(2) 0.0088(17) 0.0043(17) -0.0100(16)
C15 0.0266(14) 0.0339(16) 0.0212(14) -0.0057(12) 0.0004(11) -0.0032(12)
C16 0.0267(15) 0.0286(15) 0.0257(14) -0.0070(12) 0.0053(11) -0.0037(12)
C17 0.0372(18) 0.0421(19) 0.0336(17) -0.0103(15) -0.0037(14) 0.0057(14)
C18 0.041(2) 0.062(2) 0.049(2) -0.0247(18) -0.0103(16) 0.0066(19)
C19 0.044(2) 0.053(2) 0.046(2) -0.0241(17) 0.0058(16) 0.0020(17)
C20 0.049(2) 0.048(2) 0.0314(17) -0.0174(17) 0.0065(15) 0.0052(15)
C21 0.0348(17) 0.0429(19) 0.0293(16) -0.0090(14) 0.0029(13) 0.0005(14)
C22 0.0319(16) 0.0300(16) 0.0265(15) -0.0049(13) 0.0015(12) -0.0014(12)
C23 0.0406(19) 0.0427(19) 0.047(2) -0.0079(16) 0.0139(16) 0.0009(16)
C24 0.063(2) 0.0328(19) 0.058(2) -0.0119(17) 0.0082(19) 0.0061(17)
C25 0.067(3) 0.0334(19) 0.051(2) 0.0003(18) 0.0089(19) -0.0042(16)
C26 0.058(2) 0.044(2) 0.071(3) 0.0016(18) 0.028(2) -0.013(2)
C27 0.046(2) 0.0380(19) 0.054(2) -0.0086(16) 0.0223(17) -0.0094(16)
Pd2 0.02488(12) 0.02596(12) 0.02958(12) -0.00231(9) 0.00016(9) 0.00152(9)
P3 0.0237(4) 0.0266(4) 0.0268(4) 0.0003(3) 0.0015(3) 0.0004(3)
P4 0.0222(4) 0.0352(4) 0.0285(4) 0.0032(3) 0.0007(3) -0.0015(3)
Cl3 0.0546(5) 0.0288(4) 0.0457(5) 0.0108(4) -0.0038(4) -0.0027(3)
Cl4 0.0459(5) 0.0628(6) 0.0670(6) -0.0236(5) -0.0002(4) 0.0214(5)
C28 0.0338(17) 0.0390(18) 0.0313(16) -0.0104(14) -0.0007(13) 0.0032(14)
C29 0.0385(18) 0.043(2) 0.0439(19) -0.0111(15) 0.0035(15) -0.0048(16)
C30 0.063(3) 0.059(2) 0.038(2) -0.021(2) 0.0048(18) -0.0074(18)
C31 0.073(3) 0.070(3) 0.042(2) -0.020(2) -0.011(2) 0.010(2)
C32 0.061(3) 0.063(3) 0.056(3) -0.004(2) -0.015(2) 0.017(2)
C33 0.048(2) 0.053(2) 0.048(2) 0.0004(18) -0.0037(17) 0.0134(18)
C34 0.060(2) 0.054(2) 0.045(2) -0.0025(19) 0.0065(18) -0.0048(18)
C35 0.0266(15) 0.0328(16) 0.0326(16) 0.0000(12) 0.0046(12) -0.0094(13)
C36 0.0393(18) 0.0353(18) 0.0427(19) -0.0064(14) 0.0080(15) -0.0084(15)
C37 0.0345(18) 0.049(2) 0.061(2) -0.0116(16) 0.0045(17) -0.0186(19)
C38 0.040(2) 0.049(2) 0.068(3) 0.0023(17) -0.0109(18) -0.019(2)
C39 0.050(2) 0.048(2) 0.053(2) 0.0071(18) -0.0131(18) -0.0089(18)
C40 0.0342(17) 0.0411(19) 0.0406(18) 0.0063(14) -0.0039(14) -0.0046(15)
C41 0.056(2) 0.060(3) 0.067(3) -0.016(2) -0.001(2) 0.002(2)
C42 0.0333(16) 0.0255(15) 0.0367(17) 0.0019(13) 0.0037(13) -0.0019(13)
C43 0.031(2) 0.042(2) 0.0299(18) 0.0071(16) 0.0020(15) 0.0001(16)
C44 0.035(2) 0.072(3) 0.036(2) 0.012(2) -0.0003(17) 0.002(2)
C45 0.047(3) 0.079(3) 0.042(2) 0.023(3) 0.010(2) 0.002(2)
C46 0.057(3) 0.057(3) 0.032(2) 0.014(2) 0.005(2) 0.0037(19)
C47 0.051(3) 0.055(3) 0.035(2) 0.011(2) -0.010(2) 0.0057(19)
C48 0.040(2) 0.049(2) 0.0375(19) 0.0142(19) -0.0023(17) 0.0002(19)
C43B 0.036(5) 0.054(5) 0.032(4) 0.015(5) 0.000(4) 0.002(5)
C44B 0.036(5) 0.060(6) 0.033(5) 0.014(5) 0.007(4) 0.001(5)
C45B 0.045(5) 0.069(6) 0.036(5) 0.016(5) 0.007(4) 0.005(5)
C46B 0.050(5) 0.065(6) 0.036(5) 0.020(5) 0.006(5) 0.002(5)
C47B 0.049(5) 0.057(5) 0.035(4) 0.015(5) -0.001(5) 0.002(5)
C48B 0.041(5) 0.053(5) 0.036(4) 0.014(5) 0.000(4) 0.000(5)
C49 0.0237(14) 0.0420(18) 0.0282(15) 0.0010(13) 0.0032(12) 0.0024(13)
C50 0.0366(18) 0.044(2) 0.0443(19) -0.0012(15) -0.0049(15) 0.0058(16)
C51 0.051(2) 0.057(2) 0.053(2) -0.0087(19) -0.0182(18) -0.0015(19)
C52 0.038(2) 0.066(3) 0.054(2) 0.0007(18) -0.0110(17) 0.022(2)
C53 0.0390(19) 0.048(2) 0.053(2) 0.0085(16) 0.0016(16) 0.0133(18)
C54 0.0365(18) 0.043(2) 0.048(2) 0.0033(15) -0.0014(15) 0.0033(16)

loop_
_atom_type_symbol
_atom_type_description
_atom_type_scat_dispersion_real
_atom_type_scat_dispersion_imag
_atom_type_scat_source
C C 0.0033 0.0016 'International Tables Vol C Tables 4.2.6.8 and 6.1.1.4'
H H 0.0000 0.0000 'International Tables Vol C Tables 4.2.6.8 and 6.1.1.4'
P P 0.1023 0.0942 'International Tables Vol C Tables 4.2.6.8 and 6.1.1.4'
Cl Cl 0.1484 0.1585 'International Tables Vol C Tables 4.2.6.8 and 6.1.1.4'
Pd Pd -0.9988 1.0072 'International Tables Vol C Tables 4.2.6.8 and 6.1.1.4'

loop_
_geom_angle_atom_site_label_1
_geom_angle_atom_site_label_2
_geom_angle_atom_site_label_3
_geom_angle_site_symmetry_1
_geom_angle_site_symmetry_3
_geom_angle
_geom_angle_publ_flag
P2 Pd1 P1 . . 73.75(3) ?
P2 Pd1 Cl2 . . 92.04(3) ?
P1 Pd1 Cl2 . . 165.68(3) ?
P2 Pd1 Cl1 . . 174.57(3) ?
P1 Pd1 Cl1 . . 101.39(3) ?
Cl2 Pd1 Cl1 . . 92.88(3) ?
C1B P1 C8 . . 114.2(5) ?
C1 P1 C8 . . 110.4(4) ?
C1B P1 C15 . . 107.2(5) ?
C1 P1 C15 . . 105.1(4) ?
C8 P1 C15 . . 109.11(14) ?
C1B P1 Pd1 . . 116.1(4) ?
C1 P1 Pd1 . . 121.9(3) ?
C8 P1 Pd1 . . 114.40(9) ?
C15 P1 Pd1 . . 93.27(9) ?
C1B P1 P2 . . 131.8(5) ?
C1 P1 P2 . . 133.6(3) ?
C8 P1 P2 . . 111.94(10) ?
Pd1 P1 P2 . . 52.36(2) ?
C22 P2 C16 . . 108.49(14) ?
C22 P2 C15 . . 109.67(13) ?
C16 P2 C15 . . 110.24(14) ?
C22 P2 Pd1 . . 116.29(10) ?
C16 P2 Pd1 . . 115.86(9) ?
C15 P2 Pd1 . . 95.48(9) ?
C22 P2 P1 . . 135.28(10) ?
C16 P2 P1 . . 114.41(10) ?
Pd1 P2 P1 . . 53.89(2) ?
C6 C1 C2 . . 120.8(5) ?
C6 C1 P1 . . 117.3(6) ?
C2 C1 P1 . . 121.9(6) ?
C1 C2 C3 . . 117.6(6) ?
C1 C2 C7 . . 125.6(6) ?
C3 C2 C7 . . 116.8(6) ?
C4 C3 C2 . . 120.5(7) ?
C4 C3 H3 . . 119.8 ?
C2 C3 H3 . . 119.8 ?
C3 C4 C5 . . 122.7(6) ?
C3 C4 H4 . . 118.6 ?
C5 C4 H4 . . 118.6 ?
C4 C5 C6 . . 118.2(7) ?
C4 C5 H5 . . 120.9 ?
C6 C5 H5 . . 120.9 ?
C1 C6 C5 . . 120.2(7) ?
C1 C6 H6 . . 119.9 ?
C5 C6 H6 . . 119.9 ?
C6B C1B C2B . . 120.3(7) ?
C6B C1B P1 . . 115.9(8) ?
C2B C1B P1 . . 123.8(7) ?
C1B C2B C3B . . 118.3(8) ?
C1B C2B C7B . . 123.7(8) ?
C3B C2B C7B . . 118.0(8) ?
C4B C3B C2B . . 120.4(8) ?
C4B C3B H3B . . 119.8 ?
C2B C3B H3B . . 119.8 ?
C5B C4B C3B . . 121.8(8) ?
C5B C4B H4B . . 119.1 ?
C3B C4B H4B . . 119.1 ?
C4B C5B C6B . . 119.2(8) ?
C4B C5B H5B . . 120.4 ?
C6B C5B H5B . . 120.4 ?
C5B C6B C1B . . 120.0(8) ?
C5B C6B H6B . . 120.0 ?
C1B C6B H6B . . 120.0 ?
C2B C7B H7D . . 109.5 ?
C2B C7B H7E . . 109.5 ?
H7D C7B H7E . . 109.5 ?
C2B C7B H7F . . 109.5 ?
H7D C7B H7F . . 109.5 ?
H7E C7B H7F . . 109.5 ?
C13 C8 C9 . . 119.0(3) ?
C13 C8 P1 . . 120.4(2) ?
C9 C8 P1 . . 120.6(2) ?
C10 C9 C8 . . 117.2(3) ?
C10 C9 C14 . . 119.6(3) ?
C8 C9 C14 . . 123.2(3) ?
C11 C10 C9 . . 122.3(4) ?
C11 C10 H10 . . 118.8 ?
C9 C10 H10 . . 118.8 ?
C10 C11 C12 . . 120.5(3) ?
C10 C11 H11 . . 119.7 ?
C12 C11 H11 . . 119.7 ?
C13 C12 C11 . . 118.9(4) ?
C13 C12 H12 . . 120.5 ?
C11 C12 H12 . . 120.5 ?
C12 C13 C8 . . 122.0(3) ?
C12 C13 H13 . . 119.0 ?
C8 C13 H13 . . 119.0 ?
C9 C14 H14A . . 109.5 ?
C9 C14 H14B . . 109.5 ?
H14A C14 H14B . . 109.5 ?
C9 C14 H14C . . 109.5 ?
H14A C14 H14C . . 109.5 ?
H14B C14 H14C . . 109.5 ?
P2 C15 P1 . . 93.95(13) ?
P2 C15 H15A . . 112.9 ?
P1 C15 H15A . . 112.9 ?
P2 C15 H15B . . 112.9 ?
P1 C15 H15B . . 112.9 ?
H15A C15 H15B . . 110.4 ?
C17 C16 C21 . . 119.9(3) ?
C17 C16 P2 . . 118.4(2) ?
C21 C16 P2 . . 121.6(2) ?
C18 C17 C16 . . 119.8(3) ?
C18 C17 H17 . . 120.1 ?
C16 C17 H17 . . 120.1 ?
C19 C18 C17 . . 120.1(3) ?
C19 C18 H18 . . 120.0 ?
C17 C18 H18 . . 120.0 ?
C20 C19 C18 . . 120.5(3) ?
C20 C19 H19 . . 119.8 ?
C18 C19 H19 . . 119.8 ?
C19 C20 C21 . . 120.3(3) ?
C19 C20 H20 . . 119.8 ?
C21 C20 H20 . . 119.8 ?
C20 C21 C16 . . 119.3(3) ?
C20 C21 H21 . . 120.3 ?
C16 C21 H21 . . 120.3 ?
C23 C22 C27 . . 119.1(3) ?
C23 C22 P2 . . 119.4(2) ?
C27 C22 P2 . . 121.5(2) ?
C24 C23 C22 . . 120.1(3) ?
C24 C23 H23 . . 119.9 ?
C22 C23 H23 . . 119.9 ?
C25 C24 C23 . . 120.4(3) ?
C25 C24 H24 . . 119.8 ?
C23 C24 H24 . . 119.8 ?
C24 C25 C26 . . 120.0(3) ?
C24 C25 H25 . . 120.0 ?
C26 C25 H25 . . 120.0 ?
C25 C26 C27 . . 120.6(4) ?
C25 C26 H26 . . 119.7 ?
C27 C26 H26 . . 119.7 ?
C26 C27 C22 . . 119.7(3) ?
C26 C27 H27 . . 120.1 ?
C22 C27 H27 . . 120.1 ?
P4 Pd2 P3 . . 73.37(3) ?
P4 Pd2 Cl4 . . 92.83(4) ?
P3 Pd2 Cl4 . . 165.80(4) ?
P4 Pd2 Cl3 . . 173.13(3) ?
P3 Pd2 Cl3 . . 101.03(3) ?
Cl4 Pd2 Cl3 . . 92.96(4) ?
C28 P3 C35 . . 113.40(14) ?
C28 P3 C42 . . 108.57(15) ?
C35 P3 C42 . . 107.34(13) ?
C28 P3 Pd2 . . 114.39(10) ?
C35 P3 Pd2 . . 116.74(11) ?
C42 P3 Pd2 . . 94.05(10) ?
C28 P3 P4 . . 111.16(10) ?
C35 P3 P4 . . 133.25(10) ?
Pd2 P3 P4 . . 52.53(2) ?
C49 P4 C43 . . 110.86(16) ?
C49 P4 C43B . . 104.9(7) ?
C49 P4 C42 . . 109.60(14) ?
C43 P4 C42 . . 106.10(13) ?
C43B P4 C42 . . 113.6(6) ?
C49 P4 Pd2 . . 114.51(11) ?
C43 P4 Pd2 . . 118.15(10) ?
C43B P4 Pd2 . . 118.2(3) ?
C42 P4 Pd2 . . 95.94(10) ?
C49 P4 P3 . . 112.43(10) ?
C43 P4 P3 . . 133.92(13) ?
C43B P4 P3 . . 141.2(7) ?
Pd2 P4 P3 . . 54.10(2) ?
C29 C28 C33 . . 118.6(3) ?
C29 C28 P3 . . 120.7(3) ?
C33 C28 P3 . . 120.7(3) ?
C28 C29 C30 . . 117.4(3) ?
C28 C29 C34 . . 123.7(3) ?
C30 C29 C34 . . 118.8(3) ?
C31 C30 C29 . . 121.1(4) ?
C31 C30 H30 . . 119.4 ?
C29 C30 H30 . . 119.4 ?
C30 C31 C32 . . 121.5(4) ?
C30 C31 H31 . . 119.2 ?
C32 C31 H31 . . 119.2 ?
C33 C32 C31 . . 118.8(4) ?
C33 C32 H32 . . 120.6 ?
C31 C32 H32 . . 120.6 ?
C32 C33 C28 . . 122.6(4) ?
C32 C33 H33 . . 118.7 ?
C28 C33 H33 . . 118.7 ?
C29 C34 H34A . . 109.5 ?
C29 C34 H34B . . 109.5 ?
H34A C34 H34B . . 109.5 ?
C29 C34 H34C . . 109.5 ?
H34A C34 H34C . . 109.5 ?
H34B C34 H34C . . 109.5 ?
C36 C35 C40 . . 120.0(3) ?
C36 C35 P3 . . 125.0(3) ?
C40 C35 P3 . . 115.0(2) ?
C35 C36 C37 . . 117.3(3) ?
C35 C36 C41 . . 125.4(3) ?
C37 C36 C41 . . 117.2(3) ?
C38 C37 C36 . . 120.5(3) ?
C38 C37 H37 . . 119.7 ?
C36 C37 H37 . . 119.7 ?
C37 C38 C39 . . 122.4(4) ?
C37 C38 H38 . . 118.8 ?
C39 C38 H38 . . 118.8 ?
C38 C39 C40 . . 118.6(4) ?
C38 C39 H39 . . 120.7 ?
C40 C39 H39 . . 120.7 ?
C39 C40 C35 . . 121.0(3) ?
C39 C40 H40 . . 119.5 ?
C35 C40 H40 . . 119.5 ?
C36 C41 H41A . . 109.5 ?
C36 C41 H41B . . 109.5 ?
H41A C41 H41B . . 109.5 ?
C36 C41 H41C . . 109.5 ?
H41A C41 H41C . . 109.5 ?
H41B C41 H41C . . 109.5 ?
P4 C42 P3 . . 92.73(14) ?
P4 C42 H42A . . 113.2 ?
P3 C42 H42A . . 113.2 ?
P4 C42 H42B . . 113.2 ?
P3 C42 H42B . . 113.2 ?
H42A C42 H42B . . 110.5 ?
C44 C43 C48 . . 119.8(3) ?
C44 C43 P4 . . 121.9(3) ?
C48 C43 P4 . . 118.3(3) ?
C43 C44 C45 . . 120.1(4) ?
C43 C44 H44 . . 120.0 ?
C45 C44 H44 . . 120.0 ?
C46 C45 C44 . . 119.5(4) ?
C46 C45 H45 . . 120.2 ?
C44 C45 H45 . . 120.2 ?
C45 C46 C47 . . 121.0(4) ?
C45 C46 H46 . . 119.5 ?
C47 C46 H46 . . 119.5 ?
C46 C47 C48 . . 120.3(4) ?
C46 C47 H47 . . 119.9 ?
C48 C47 H47 . . 119.9 ?
C47 C48 C43 . . 119.3(4) ?
C47 C48 H48 . . 120.3 ?
C43 C48 H48 . . 120.3 ?
C44B C43B C48B . . 119.4(10) ?
C44B C43B P4 . . 120.5(12) ?
C48B C43B P4 . . 120.1(13) ?
C43B C44B C45B . . 120.3(11) ?
C43B C44B H44B . . 119.9 ?
C45B C44B H44B . . 119.9 ?
C46B C45B C44B . . 120.0(11) ?
C46B C45B H45B . . 120.0 ?
C44B C45B H45B . . 120.0 ?
C45B C46B C47B . . 120.4(12) ?
C45B C46B H46B . . 119.8 ?
C47B C46B H46B . . 119.8 ?
C46B C47B C48B . . 120.8(12) ?
C46B C47B H47B . . 119.6 ?
C48B C47B H47B . . 119.6 ?
C43B C48B C47B . . 119.3(11) ?
C43B C48B H48B . . 120.4 ?
C47B C48B H48B . . 120.4 ?
C50 C49 C54 . . 120.0(3) ?
C50 C49 P4 . . 119.1(3) ?
C54 C49 P4 . . 120.8(3) ?
C49 C50 C51 . . 119.6(3) ?
C49 C50 H50 . . 120.2 ?
C51 C50 H50 . . 120.2 ?
C52 C51 C50 . . 119.8(4) ?
C52 C51 H51 . . 120.1 ?
C50 C51 H51 . . 120.1 ?
C51 C52 C53 . . 121.2(3) ?
C51 C52 H52 . . 119.4 ?
C53 C52 H52 . . 119.4 ?
C52 C53 C54 . . 119.9(3) ?
C52 C53 H53 . . 120.1 ?
C54 C53 H53 . . 120.1 ?
C53 C54 C49 . . 119.5(3) ?
C53 C54 H54 . . 120.3 ?
C49 C54 H54 . . 120.3 ?

loop_
_geom_bond_atom_site_label_1
_geom_bond_atom_site_label_2
_geom_bond_site_symmetry_2
_geom_bond_distance
_geom_bond_publ_flag
Pd1 P2 . 2.2197(7) ?
Pd1 P1 . 2.2646(8) ?
Pd1 Cl2 . 2.3564(8) ?
Pd1 Cl1 . 2.3758(7) ?
P1 C1B . 1.817(6) ?
P1 C1 . 1.818(5) ?
P1 C8 . 1.821(3) ?
P1 C15 . 1.853(3) ?
P1 P2 . 2.6912(11) ?
P2 C22 . 1.798(3) ?
P2 C16 . 1.800(3) ?
P2 C15 . 1.828(3) ?
C1 C6 . 1.389(7) ?
C1 C2 . 1.394(7) ?
C2 C3 . 1.395(7) ?
C2 C7 . 1.493(7) ?
C3 C4 . 1.359(9) ?
C3 H3 . 0.9500 ?
C4 C5 . 1.360(9) ?
C4 H4 . 0.9500 ?
C5 C6 . 1.390(7) ?
C5 H5 . 0.9500 ?
C6 H6 . 0.9500 ?
C7 H7A . 0.9800 ?
C7 H7B . 0.9800 ?
C7 H7C . 0.9800 ?
C1B C6B . 1.392(8) ?
C1B C2B . 1.394(8) ?
C2B C3B . 1.395(8) ?
C2B C7B . 1.488(9) ?
C3B C4B . 1.364(10) ?
C3B H3B . 0.9500 ?
C4B C5B . 1.360(10) ?
C4B H4B . 0.9500 ?
C5B C6B . 1.386(8) ?
C5B H5B . 0.9500 ?
C6B H6B . 0.9500 ?
C7B H7D . 0.9800 ?
C7B H7E . 0.9800 ?
C7B H7F . 0.9800 ?
C8 C13 . 1.399(4) ?
C8 C9 . 1.400(4) ?
C9 C10 . 1.396(5) ?
C9 C14 . 1.494(5) ?
C10 C11 . 1.359(6) ?
C10 H10 . 0.9500 ?
C11 C12 . 1.366(6) ?
C11 H11 . 0.9500 ?
C12 C13 . 1.362(5) ?
C12 H12 . 0.9500 ?
C13 H13 . 0.9500 ?
C14 H14A . 0.9800 ?
C14 H14B . 0.9800 ?
C14 H14C . 0.9800 ?
C15 H15A . 0.9900 ?
C15 H15B . 0.9900 ?
C16 C17 . 1.385(4) ?
C16 C21 . 1.396(4) ?
C17 C18 . 1.383(5) ?
C17 H17 . 0.9500 ?
C18 C19 . 1.378(5) ?
C18 H18 . 0.9500 ?
C19 C20 . 1.371(5) ?
C19 H19 . 0.9500 ?
C20 C21 . 1.386(4) ?
C20 H20 . 0.9500 ?
C21 H21 . 0.9500 ?
C22 C23 . 1.389(4) ?
C22 C27 . 1.390(4) ?
C23 C24 . 1.383(5) ?
C23 H23 . 0.9500 ?
C24 C25 . 1.367(5) ?
C24 H24 . 0.9500 ?
C25 C26 . 1.371(5) ?
C25 H25 . 0.9500 ?
C26 C27 . 1.385(5) ?
C26 H26 . 0.9500 ?
C27 H27 . 0.9500 ?
Pd2 P4 . 2.2146(8) ?
Pd2 P3 . 2.2604(8) ?
Pd2 Cl4 . 2.3469(9) ?
Pd2 Cl3 . 2.3632(8) ?
P3 C28 . 1.817(3) ?
P3 C35 . 1.819(3) ?
P3 C42 . 1.853(3) ?
P3 P4 . 2.6738(10) ?
P4 C49 . 1.797(3) ?
P4 C43 . 1.808(4) ?
P4 C43B . 1.812(9) ?
P4 C42 . 1.841(3) ?
C28 C29 . 1.386(5) ?
C28 C33 . 1.410(5) ?
C29 C30 . 1.423(5) ?
C29 C34 . 1.457(5) ?
C30 C31 . 1.353(6) ?
C30 H30 . 0.9500 ?
C31 C32 . 1.360(6) ?
C31 H31 . 0.9500 ?
C32 C33 . 1.346(5) ?
C32 H32 . 0.9500 ?
C33 H33 . 0.9500 ?
C34 H34A . 0.9800 ?
C34 H34B . 0.9800 ?
C34 H34C . 0.9800 ?
C35 C36 . 1.391(4) ?
C35 C40 . 1.406(5) ?
C36 C37 . 1.420(5) ?
C36 C41 . 1.463(5) ?
C37 C38 . 1.359(6) ?
C37 H37 . 0.9500 ?
C38 C39 . 1.360(6) ?
C38 H38 . 0.9500 ?
C39 C40 . 1.375(5) ?
C39 H39 . 0.9500 ?
C40 H40 . 0.9500 ?
C41 H41A . 0.9800 ?
C41 H41B . 0.9800 ?
C41 H41C . 0.9800 ?
C42 H42A . 0.9900 ?
C42 H42B . 0.9900 ?
C43 C44 . 1.385(5) ?
C43 C48 . 1.390(5) ?
C44 C45 . 1.392(5) ?
C44 H44 . 0.9500 ?
C45 C46 . 1.364(5) ?
C45 H45 . 0.9500 ?
C46 C47 . 1.373(5) ?
C46 H46 . 0.9500 ?
C47 C48 . 1.385(5) ?
C47 H47 . 0.9500 ?
C48 H48 . 0.9500 ?
C43B C44B . 1.388(8) ?
C43B C48B . 1.388(8) ?
C44B C45B . 1.389(9) ?
C44B H44B . 0.9500 ?
C45B C46B . 1.366(9) ?
C45B H45B . 0.9500 ?
C46B C47B . 1.366(9) ?
C46B H46B . 0.9500 ?
C47B C48B . 1.392(9) ?
C47B H47B . 0.9500 ?
C48B H48B . 0.9500 ?
C49 C50 . 1.384(5) ?
C49 C54 . 1.400(5) ?
C50 C51 . 1.387(5) ?
C50 H50 . 0.9500 ?
C51 C52 . 1.370(6) ?
C51 H51 . 0.9500 ?
C52 C53 . 1.375(5) ?
C52 H52 . 0.9500 ?
C53 C54 . 1.379(5) ?
C53 H53 . 0.9500 ?
C54 H54 . 0.9500 ?

loop_
_geom_hbond_atom_site_label_D
_geom_hbond_atom_site_label_H
_geom_hbond_atom_site_label_A
_geom_hbond_site_symmetry_A
_geom_hbond_distance_DH
_geom_hbond_distance_HA
_geom_hbond_distance_DA
_geom_hbond_angle_DHA
C14 H14A Cl1 . 0.98 2.63 3.612(4) 178.9
C34 H34A Cl3 . 0.98 2.66 3.637(4) 178.7
